data_7060563
loop_
_publ_author_name
'Sharma, Pranay'
'Nath, Hiren'
'Frontera, Antonio'
'Barcelo-Oliver, Miquel'
'Verma, Akalesh K.'
'Hussain, Sahid'
'Bhattacharyya, Manjit K.'

_publ_section_title
;
 Biologically relevant unusual cooperative assemblies and fascinating
 infinite crown-like supramolecular nitrate--water hosts involving guest
 complex cations in bipyridine and phenanthroline-based Cu(ii)
 coordination compounds: antiproliferative evaluation and theoretical
 studies
;
_journal_issue 18
_journal_name_full 'New Journal of Chemistry'
_journal_page_first 8269
_journal_page_last 8282
_journal_paper_doi 10.1039/D1NJ01004B
_journal_volume 45
_journal_year 2021
_chemical_formula_sum 'C17 H18 Cl2 Cu N4 O'
_chemical_formula_weight 428.79
_space_group_crystal_system monoclinic
_space_group_IT_number 14
_space_group_name_Hall '-P 2ybc'
_space_group_name_H-M_alt 'P 1 21/c 1'
_atom_sites_solution_hydrogens mixed
_audit_creation_method SHELXL-2018/3
_audit_update_record
;
2021-03-21 deposited with the CCDC.	2021-04-14 downloaded from the CCDC.
;
_cell_angle_alpha 90
_cell_angle_beta 93.58
_cell_angle_gamma 90
_cell_formula_units_Z 4
_cell_length_a 9.104
_cell_length_b 20.615
_cell_length_c 9.627
_cell_measurement_reflns_used 7576
_cell_measurement_temperature 296(2)
_cell_measurement_theta_max 23.34
_cell_measurement_theta_min 2.21
_cell_volume 1803.260
_computing_structure_refinement 'SHELXL-2018/3 (Sheldrick, 2018)'
_computing_structure_solution 'SHELXT 2014/4 (Sheldrick, 2014)'
_diffrn_ambient_temperature 296(2)
_diffrn_measured_fraction_theta_full 0.998
_diffrn_measured_fraction_theta_max 0.995
_diffrn_measurement_device_type 'Bruker APEX-II CCD'
_diffrn_measurement_method '\f and \w scans'
_diffrn_radiation_type MoK\a
_diffrn_radiation_wavelength 0.71073
_diffrn_reflns_av_R_equivalents 0.0603
_diffrn_reflns_av_unetI/netI 0.0379
_diffrn_reflns_Laue_measured_fraction_full 0.998
_diffrn_reflns_Laue_measured_fraction_max 0.995
_diffrn_reflns_limit_h_max 12
_diffrn_reflns_limit_h_min -12
_diffrn_reflns_limit_k_max 27
_diffrn_reflns_limit_k_min -27
_diffrn_reflns_limit_l_max 12
_diffrn_reflns_limit_l_min -12
_diffrn_reflns_number 34599
_diffrn_reflns_point_group_measured_fraction_full 0.998
_diffrn_reflns_point_group_measured_fraction_max 0.995
_diffrn_reflns_theta_full 25.242
_diffrn_reflns_theta_max 28.381
_diffrn_reflns_theta_min 2.898
_exptl_absorpt_coefficient_mu 1.520
_exptl_absorpt_correction_T_max 0.7765
_exptl_absorpt_correction_T_min 0.6227
_exptl_absorpt_correction_type multi-scan
_exptl_absorpt_process_details
;
SADABS-2016/2 (Bruker,2016/2) was used for absorption correction.
wR2(int) was 0.1154 before and 0.0551 after correction.
The Ratio of minimum to maximum transmission is 0.8268.
The \l/2 correction factor is Not present.
;
_exptl_crystal_colour blue
_exptl_crystal_density_diffrn 1.579
_exptl_crystal_description block
_exptl_crystal_F_000 876
_exptl_crystal_size_max 0.35
_exptl_crystal_size_mid 0.23
_exptl_crystal_size_min 0.11
_refine_diff_density_max 0.656
_refine_diff_density_min -0.764
_refine_diff_density_rms 0.092
_refine_ls_extinction_coef 0.0032(10)
_refine_ls_extinction_expression Fc^*^=kFc[1+0.001xFc^2^\l^3^/sin(2\q)]^-1/4^
_refine_ls_extinction_method 'SHELXL-2018/3 (Sheldrick 2018)'
_refine_ls_goodness_of_fit_ref 1.051
_refine_ls_hydrogen_treatment constr
_refine_ls_matrix_type full
_refine_ls_number_parameters 227
_refine_ls_number_reflns 4497
_refine_ls_number_restraints 0
_refine_ls_restrained_S_all 1.051
_refine_ls_R_factor_all 0.0648
_refine_ls_R_factor_gt 0.0440
_refine_ls_shift/su_max 0.001
_refine_ls_shift/su_mean 0.000
_refine_ls_structure_factor_coef Fsqd
_refine_ls_weighting_details 'w=1/[\s^2^(Fo^2^)+(0.0717P)^2^+0.9317P] where P=(Fo^2^+2Fc^2^)/3'
_refine_ls_weighting_scheme calc
_refine_ls_wR_factor_gt 0.1149
_refine_ls_wR_factor_ref 0.1273
_reflns_Friedel_coverage 0.000
_reflns_number_gt 3476
_reflns_number_total 4497
_reflns_threshold_expression 'I > 2\s(I)'
_cod_data_source_file d1nj01004b2.cif
_cod_data_source_block shelx_CCDC1
_cod_depositor_comments 'Adding full bibliography for 7060562--7060563.cif.'
_cod_original_cell_volume 1803.3
_cod_original_sg_symbol_H-M 'P 21/c'
_cod_database_code 7060563
_shelx_shelxl_version_number 2018/3
_shelx_space_group_comment
;
The symmetry employed for this shelxl refinement is uniquely defined
by the following loop, which should always be used as a source of
symmetry information in preference to the above space-group names.
They are only intended as comments.
;

loop_
_space_group_symop_operation_xyz
'x, y, z'
'-x, y+1/2, -z+1/2'
'-x, -y, -z'
'x, -y-1/2, z-1/2'

loop_
_atom_site_label
_atom_site_type_symbol
_atom_site_fract_x
_atom_site_fract_y
_atom_site_fract_z
_atom_site_U_iso_or_equiv
_atom_site_adp_type
_atom_site_occupancy
_atom_site_site_symmetry_order
_atom_site_calc_flag
_atom_site_refinement_flags_posn
_atom_site_refinement_flags_adp
_atom_site_refinement_flags_occupancy
_atom_site_disorder_assembly
_atom_site_disorder_group
Cu1 Cu 0.81249(4) 0.40316(2) 0.76165(3) 0.02955(13) Uani 1 1 d . . . . .
Cl1 Cl 0.66890(8) 0.45430(4) 0.93643(8) 0.03913(19) Uani 1 1 d . . . . .
Cl2 Cl 1.01457(8) 0.35407(4) 0.87178(8) 0.0426(2) Uani 1 1 d . . . . .
N1 N 0.9175(2) 0.48761(11) 0.7301(2) 0.0303(5) Uani 1 1 d . . . . .
N2 N 0.7129(3) 0.42921(11) 0.5661(2) 0.0308(5) Uani 1 1 d . . . . .
N3 N 0.6928(2) 0.32246(11) 0.7597(2) 0.0325(5) Uani 1 1 d . . . . .
N4 N 0.5627(3) 0.31779(12) 0.8201(3) 0.0354(5) Uani 1 1 d . . . . .
H4 H 0.528413 0.347392 0.875458 0.042 Uiso 1 1 calc R U . . .
C12 C 0.8615(3) 0.52169(13) 0.6177(3) 0.0282(5) Uani 1 1 d . . . . .
C11 C 0.7550(3) 0.48929(13) 0.5281(3) 0.0285(5) Uani 1 1 d . . . . .
O1 O 0.3490(3) 0.38570(15) 0.0144(4) 0.0828(10) Uani 1 1 d . . . . .
C1 C 1.0202(3) 0.51548(15) 0.8131(3) 0.0375(6) Uani 1 1 d . . . . .
H1 H 1.062875 0.491430 0.889504 0.045 Uiso 1 1 calc R U . . .
C7 C 0.6972(3) 0.52052(15) 0.4069(3) 0.0346(6) Uani 1 1 d . . . . .
C4 C 0.9055(3) 0.58456(14) 0.5876(3) 0.0352(6) Uani 1 1 d . . . . .
C13 C 0.7044(3) 0.26870(14) 0.6829(3) 0.0375(6) Uani 1 1 d . . . . .
C2 C 1.0685(4) 0.57887(16) 0.7927(3) 0.0433(7) Uani 1 1 d . . . . .
H2 H 1.140992 0.597591 0.855715 0.052 Uiso 1 1 calc R U . . .
C8 C 0.5936(3) 0.48586(17) 0.3218(3) 0.0417(7) Uani 1 1 d . . . . .
H8 H 0.553668 0.504294 0.237229 0.050 Uiso 1 1 calc R U . . .
C16 C 0.4928(4) 0.26240(15) 0.7850(3) 0.0416(7) Uani 1 1 d . . . . .
C10 C 0.6121(3) 0.39850(15) 0.4835(3) 0.0384(7) Uani 1 1 d . . . . .
H10 H 0.580908 0.356444 0.509325 0.046 Uiso 1 1 calc R U . . .
C9 C 0.5511(4) 0.42587(17) 0.3612(3) 0.0430(7) Uani 1 1 d . . . . .
H9 H 0.479631 0.402551 0.305087 0.052 Uiso 1 1 calc R U . . .
C6 C 0.7449(4) 0.58464(16) 0.3786(3) 0.0435(8) Uani 1 1 d . . . . .
H6 H 0.707214 0.605886 0.296393 0.052 Uiso 1 1 calc R U . . .
C15 C 0.5802(4) 0.22977(15) 0.6962(3) 0.0444(7) Uani 1 1 d . . . . .
H15 H 0.560096 0.189052 0.652886 0.053 Uiso 1 1 calc R U . . .
C5 C 0.8429(4) 0.61604(16) 0.4664(3) 0.0427(7) Uani 1 1 d . . . . .
H5 H 0.869952 0.659445 0.446931 0.051 Uiso 1 1 calc R U . . .
C3 C 1.0112(4) 0.61373(15) 0.6819(3) 0.0417(7) Uani 1 1 d . . . . .
H3 H 1.041844 0.657185 0.668103 0.050 Uiso 1 1 calc R U . . .
C14 C 0.8313(4) 0.25790(17) 0.5968(4) 0.0545(9) Uani 1 1 d . . . . .
H14A H 0.819881 0.216145 0.548705 0.082 Uiso 1 1 calc R U . . .
H14B H 0.835604 0.292806 0.528083 0.082 Uiso 1 1 calc R U . . .
H14C H 0.922388 0.257614 0.656670 0.082 Uiso 1 1 calc R U . . .
C17 C 0.3475(4) 0.24477(19) 0.8373(5) 0.0638(11) Uani 1 1 d . . . . .
H17A H 0.316165 0.202550 0.799173 0.096 Uiso 1 1 calc R U . . .
H17B H 0.356099 0.242361 0.939165 0.096 Uiso 1 1 calc R U . . .
H17C H 0.274521 0.277792 0.808068 0.096 Uiso 1 1 calc R U . . .
H1A H 0.350000 0.432595 0.005600 0.080 Uiso 1 1 d . U . . .
H1B H 0.235000 0.368903 0.014600 0.080 Uiso 1 1 d . U . . .

loop_
_atom_site_aniso_label
_atom_site_aniso_U_11
_atom_site_aniso_U_22
_atom_site_aniso_U_33
_atom_site_aniso_U_23
_atom_site_aniso_U_13
_atom_site_aniso_U_12
Cu1 0.0275(2) 0.0317(2) 0.0290(2) 0.00342(12) -0.00243(14) 0.00099(13)
Cl1 0.0302(4) 0.0491(4) 0.0379(4) -0.0100(3) 0.0011(3) 0.0041(3)
Cl2 0.0275(4) 0.0536(5) 0.0462(4) 0.0163(3) -0.0008(3) 0.0064(3)
N1 0.0302(12) 0.0342(12) 0.0263(11) 0.0015(9) -0.0002(9) 0.0027(9)
N2 0.0295(12) 0.0342(12) 0.0279(12) -0.0004(9) -0.0034(9) 0.0036(9)
N3 0.0327(13) 0.0333(12) 0.0314(13) 0.0019(9) 0.0015(10) -0.0001(9)
N4 0.0322(12) 0.0358(13) 0.0382(14) 0.0016(10) 0.0037(10) -0.0002(10)
C12 0.0261(13) 0.0345(13) 0.0244(13) 0.0008(10) 0.0054(10) 0.0061(10)
C11 0.0240(13) 0.0362(14) 0.0256(13) 0.0023(10) 0.0040(10) 0.0081(10)
O1 0.0545(18) 0.0532(16) 0.138(3) -0.0056(18) -0.0168(19) 0.0012(13)
C1 0.0349(15) 0.0463(17) 0.0306(15) -0.0011(12) -0.0035(12) -0.0005(13)
C7 0.0338(15) 0.0434(16) 0.0265(14) 0.0050(11) 0.0020(11) 0.0108(12)
C4 0.0355(15) 0.0370(15) 0.0338(15) 0.0019(11) 0.0084(12) 0.0039(11)
C13 0.0465(17) 0.0315(14) 0.0345(15) 0.0039(11) 0.0034(13) 0.0023(12)
C2 0.0395(17) 0.0476(17) 0.0425(18) -0.0079(14) 0.0018(14) -0.0081(14)
C8 0.0352(16) 0.061(2) 0.0278(15) 0.0025(13) -0.0064(12) 0.0139(14)
C16 0.0408(17) 0.0363(15) 0.0475(18) 0.0087(13) 0.0014(14) -0.0044(13)
C10 0.0357(16) 0.0400(16) 0.0385(17) -0.0019(12) -0.0060(13) 0.0033(12)
C9 0.0351(16) 0.060(2) 0.0324(16) -0.0067(14) -0.0101(13) 0.0072(14)
C6 0.0468(19) 0.0511(18) 0.0329(16) 0.0154(13) 0.0055(14) 0.0116(14)
C15 0.056(2) 0.0317(15) 0.0460(18) -0.0002(13) 0.0044(15) -0.0063(14)
C5 0.0480(19) 0.0397(16) 0.0415(17) 0.0133(13) 0.0124(15) 0.0043(14)
C3 0.0448(18) 0.0356(15) 0.0455(18) -0.0035(13) 0.0098(14) -0.0066(13)
C14 0.067(2) 0.0451(19) 0.054(2) -0.0026(15) 0.0216(18) 0.0042(16)
C17 0.041(2) 0.056(2) 0.096(3) 0.004(2) 0.012(2) -0.0063(16)

loop_
_atom_type_symbol
_atom_type_description
_atom_type_scat_dispersion_real
_atom_type_scat_dispersion_imag
_atom_type_scat_source
C C 0.0033 0.0016 'International Tables Vol C Tables 4.2.6.8 and 6.1.1.4'
H H 0.0000 0.0000 'International Tables Vol C Tables 4.2.6.8 and 6.1.1.4'
N N 0.0061 0.0033 'International Tables Vol C Tables 4.2.6.8 and 6.1.1.4'
O O 0.0106 0.0060 'International Tables Vol C Tables 4.2.6.8 and 6.1.1.4'
Cl Cl 0.1484 0.1585 'International Tables Vol C Tables 4.2.6.8 and 6.1.1.4'
Cu Cu 0.3201 1.2651 'International Tables Vol C Tables 4.2.6.8 and 6.1.1.4'

loop_
_geom_angle_atom_site_label_1
_geom_angle_atom_site_label_2
_geom_angle_atom_site_label_3
_geom_angle
_geom_angle_site_symmetry_1
_geom_angle_site_symmetry_3
_geom_angle_publ_flag
N3 Cu1 N1 170.03(9) . . ?
N3 Cu1 N2 89.99(9) . . ?
N1 Cu1 N2 80.06(9) . . ?
N3 Cu1 Cl2 93.34(7) . . ?
N1 Cu1 Cl2 94.36(7) . . ?
N2 Cu1 Cl2 144.20(7) . . ?
N3 Cu1 Cl1 92.94(7) . . ?
N1 Cu1 Cl1 90.59(7) . . ?
N2 Cu1 Cl1 106.71(7) . . ?
Cl2 Cu1 Cl1 108.69(3) . . ?
C1 N1 C12 118.1(2) . . ?
C1 N1 Cu1 127.4(2) . . ?
C12 N1 Cu1 113.99(18) . . ?
C10 N2 C11 117.9(2) . . ?
C10 N2 Cu1 130.7(2) . . ?
C11 N2 Cu1 111.19(18) . . ?
C13 N3 N4 106.2(2) . . ?
C13 N3 Cu1 129.5(2) . . ?
N4 N3 Cu1 123.27(18) . . ?
C16 N4 N3 111.5(2) . . ?
C16 N4 H4 124.3 . . ?
N3 N4 H4 124.3 . . ?
N1 C12 C4 123.2(3) . . ?
N1 C12 C11 116.5(2) . . ?
C4 C12 C11 120.3(2) . . ?
N2 C11 C7 123.1(3) . . ?
N2 C11 C12 117.3(2) . . ?
C7 C11 C12 119.6(3) . . ?
H1A O1 H1B 109.2(3) . . ?
N1 C1 C2 122.6(3) . . ?
N1 C1 H1 118.7 . . ?
C2 C1 H1 118.7 . . ?
C8 C7 C11 117.0(3) . . ?
C8 C7 C6 124.2(3) . . ?
C11 C7 C6 118.8(3) . . ?
C12 C4 C3 117.1(3) . . ?
C12 C4 C5 119.3(3) . . ?
C3 C4 C5 123.6(3) . . ?
N3 C13 C15 109.4(3) . . ?
N3 C13 C14 121.6(3) . . ?
C15 C13 C14 129.0(3) . . ?
C3 C2 C1 119.7(3) . . ?
C3 C2 H2 120.2 . . ?
C1 C2 H2 120.2 . . ?
C9 C8 C7 119.5(3) . . ?
C9 C8 H8 120.2 . . ?
C7 C8 H8 120.2 . . ?
N4 C16 C15 106.8(3) . . ?
N4 C16 C17 122.7(3) . . ?
C15 C16 C17 130.5(3) . . ?
N2 C10 C9 122.3(3) . . ?
N2 C10 H10 118.8 . . ?
C9 C10 H10 118.8 . . ?
C8 C9 C10 120.1(3) . . ?
C8 C9 H9 120.0 . . ?
C10 C9 H9 120.0 . . ?
C5 C6 C7 121.4(3) . . ?
C5 C6 H6 119.3 . . ?
C7 C6 H6 119.3 . . ?
C16 C15 C13 106.1(3) . . ?
C16 C15 H15 126.9 . . ?
C13 C15 H15 126.9 . . ?
C6 C5 C4 120.6(3) . . ?
C6 C5 H5 119.7 . . ?
C4 C5 H5 119.7 . . ?
C2 C3 C4 119.3(3) . . ?
C2 C3 H3 120.3 . . ?
C4 C3 H3 120.3 . . ?
C13 C14 H14A 109.5 . . ?
C13 C14 H14B 109.5 . . ?
H14A C14 H14B 109.5 . . ?
C13 C14 H14C 109.5 . . ?
H14A C14 H14C 109.5 . . ?
H14B C14 H14C 109.5 . . ?
C16 C17 H17A 109.5 . . ?
C16 C17 H17B 109.5 . . ?
H17A C17 H17B 109.5 . . ?
C16 C17 H17C 109.5 . . ?
H17A C17 H17C 109.5 . . ?
H17B C17 H17C 109.5 . . ?

loop_
_geom_bond_atom_site_label_1
_geom_bond_atom_site_label_2
_geom_bond_distance
_geom_bond_site_symmetry_2
_geom_bond_publ_flag
Cu1 N3 1.988(2) . ?
Cu1 N1 2.018(2) . ?
Cu1 N2 2.108(2) . ?
Cu1 Cl2 2.2999(8) . ?
Cu1 Cl1 2.4343(7) . ?
N1 C1 1.322(4) . ?
N1 C12 1.363(3) . ?
N2 C10 1.336(4) . ?
N2 C11 1.354(4) . ?
N3 C13 1.340(4) . ?
N3 N4 1.355(3) . ?
N4 C16 1.340(4) . ?
N4 H4 0.8800 . ?
C12 C4 1.393(4) . ?
C12 C11 1.423(4) . ?
C11 C7 1.406(4) . ?
O1 H1A 0.971(3) . ?
O1 H1B 1.095(3) . ?
C1 C2 1.396(4) . ?
C1 H1 0.9500 . ?
C7 C8 1.405(4) . ?
C7 C6 1.423(4) . ?
C4 C3 1.415(5) . ?
C4 C5 1.423(4) . ?
C13 C15 1.399(4) . ?
C13 C14 1.480(4) . ?
C2 C3 1.363(5) . ?
C2 H2 0.9500 . ?
C8 C9 1.357(5) . ?
C8 H8 0.9500 . ?
C16 C15 1.378(5) . ?
C16 C17 1.490(5) . ?
C10 C9 1.390(4) . ?
C10 H10 0.9500 . ?
C9 H9 0.9500 . ?
C6 C5 1.355(5) . ?
C6 H6 0.9500 . ?
C15 H15 0.9500 . ?
C5 H5 0.9500 . ?
C3 H3 0.9500 . ?
C14 H14A 0.9800 . ?
C14 H14B 0.9800 . ?
C14 H14C 0.9800 . ?
C17 H17A 0.9800 . ?
C17 H17B 0.9800 . ?
C17 H17C 0.9800 . ?
